data_7209530
loop_
_publ_author_name
'Zhao, Xiao-Qing'
'Liu, Xu-Hui'
'Li, Ji-Jing'
'Zhao, Bin'

_publ_section_title
;
 Syntheses, structures, photoluminescence and magnetic properties of
 four-connected lanthanide--tricarboxylate coordination polymers
;
_journal_issue 17
_journal_name_full CrystEngComm
_journal_page_first 3308
_journal_paper_doi 10.1039/c2ce26695d
_journal_volume 15
_journal_year 2013
_chemical_formula_sum 'C10 H11 O10 Pr'
_chemical_formula_weight 432.10
_chemical_name_systematic
;
?
;
_space_group_IT_number 9
_symmetry_cell_setting monoclinic
_symmetry_space_group_name_Hall 'C -2yc'
_symmetry_space_group_name_H-M 'C 1 c 1'
_atom_sites_solution_hydrogens geom
_atom_sites_solution_primary direct
_atom_sites_solution_secondary difmap
_audit_creation_method SHELXL-97
_cell_angle_alpha 90.00
_cell_angle_beta 106.72(3)
_cell_angle_gamma 90.00
_cell_formula_units_Z 4
_cell_length_a 19.115(4)
_cell_length_b 9.6740(19)
_cell_length_c 6.6627(13)
_cell_measurement_reflns_used 1085
_cell_measurement_temperature 150(2)
_cell_measurement_theta_max 28.7933
_cell_measurement_theta_min 2.5105
_cell_volume 1180.0(4)
_computing_cell_refinement
;
CrysAlisPro, Oxford Diffraction Ltd.,
Version 1.171.33.48 (release 15-09-2009 CrysAlis171 .NET)
(compiled Sep 15 2009,11:49:04)
;
_computing_data_collection
;
CrysAlisPro, Oxford Diffraction Ltd.,
Version 1.171.33.48 (release 15-09-2009 CrysAlis171 .NET)
(compiled Sep 15 2009,11:49:04)
;
_computing_data_reduction
;
CrysAlisPro, Oxford Diffraction Ltd.,
Version 1.171.33.48 (release 15-09-2009 CrysAlis171 .NET)
(compiled Sep 15 2009,11:49:04)
;
_computing_molecular_graphics 'Bruker SHELXTL'
_computing_publication_material 'Bruker SHELXTL'
_computing_structure_refinement 'SHELXL-97 (Sheldrick, 1997)'
_computing_structure_solution 'SHELXS-97 (Sheldrick, 1990)'
_diffrn_ambient_temperature 150(2)
_diffrn_detector_area_resol_mean 16.2116
_diffrn_measured_fraction_theta_full 0.998
_diffrn_measured_fraction_theta_max 0.998
_diffrn_measurement_device_type 'SuperNova, Single source at offset), Eos'
_diffrn_measurement_method '\w scans'
_diffrn_radiation_monochromator graphite
_diffrn_radiation_source 'fine-focus sealed tube'
_diffrn_radiation_type MoK\a
_diffrn_radiation_wavelength 0.71073
_diffrn_reflns_av_R_equivalents 0.0776
_diffrn_reflns_av_sigmaI/netI 0.0981
_diffrn_reflns_limit_h_max 22
_diffrn_reflns_limit_h_min -22
_diffrn_reflns_limit_k_max 11
_diffrn_reflns_limit_k_min -11
_diffrn_reflns_limit_l_max 7
_diffrn_reflns_limit_l_min -7
_diffrn_reflns_number 3333
_diffrn_reflns_theta_full 24.99
_diffrn_reflns_theta_max 24.99
_diffrn_reflns_theta_min 3.72
_diffrn_standards_number 3908
_exptl_absorpt_coefficient_mu 4.185
_exptl_absorpt_correction_T_max 0.8504
_exptl_absorpt_correction_T_min 0.7582
_exptl_absorpt_correction_type multi-scan
_exptl_absorpt_process_details
;
CrysAlisPro, Oxford Diffraction Ltd.,
Version 1.171.33.48 (release 15-09-2009 CrysAlis171 .NET)
(compiled Sep 15 2009,11:49:04)
Empirical absorption correction using spherical harmonics,
implemented in SCALE3 ABSPACK scaling algorithm.
;
_exptl_crystal_colour green
_exptl_crystal_density_diffrn 2.432
_exptl_crystal_density_meas ?
_exptl_crystal_density_method 'not measured'
_exptl_crystal_description block
_exptl_crystal_F_000 840
_exptl_crystal_size_max 0.07
_exptl_crystal_size_mid 0.05
_exptl_crystal_size_min 0.04
_refine_diff_density_max 1.029
_refine_diff_density_min -2.316
_refine_diff_density_rms 0.227
_refine_ls_abs_structure_details 'Flack H D (1983), Acta Cryst. A39, 876-881'
_refine_ls_abs_structure_Flack 0.06(3)
_refine_ls_extinction_method none
_refine_ls_goodness_of_fit_ref 1.055
_refine_ls_hydrogen_treatment mixed
_refine_ls_matrix_type full
_refine_ls_number_parameters 190
_refine_ls_number_reflns 1695
_refine_ls_number_restraints 8
_refine_ls_restrained_S_all 1.054
_refine_ls_R_factor_all 0.0449
_refine_ls_R_factor_gt 0.0447
_refine_ls_shift/su_max 0.001
_refine_ls_shift/su_mean 0.000
_refine_ls_structure_factor_coef Fsqd
_refine_ls_weighting_details 'calc w=1/[\s^2^(Fo^2^)+(0.0445P)^2^+0.0000P] where P=(Fo^2^+2Fc^2^)/3'
_refine_ls_weighting_scheme calc
_refine_ls_wR_factor_gt 0.1093
_refine_ls_wR_factor_ref 0.1097
_reflns_number_gt 1677
_reflns_number_total 1695
_reflns_threshold_expression >2sigma(I)
_cod_data_source_file c2ce26695d.txt
_cod_data_source_block 1
_cod_depositor_comments
;
The following automatic conversions were performed:

'_symmetry_cell_setting' value 'Monoclinic' changed to 'monoclinic'
according to /home/saulius/struct/CIF-dictionaries/cif_core.dic
dictionary named 'cif_core.dic' version 2.4.2 from 2011-04-26.

Automatic conversion script
Id: cif_fix_values 1891 2012-01-12 08:04:46Z andrius 

The following automatic conversions were performed:

'_exptl_crystal_density_meas' value 'none' was changed to '?' - the
value is perceived as not measured.

Automatic conversion script
Id: cif_fix_values 3008 2015-01-20 13:52:24Z robertas 
;
_cod_original_sg_symbol_H-M Cc
_cod_database_code 7209530

loop_
_symmetry_equiv_pos_as_xyz
'x, y, z'
'x, -y, z+1/2'
'x+1/2, y+1/2, z'
'x+1/2, -y+1/2, z+1/2'

loop_
_atom_site_label
_atom_site_type_symbol
_atom_site_fract_x
_atom_site_fract_y
_atom_site_fract_z
_atom_site_U_iso_or_equiv
_atom_site_adp_type
_atom_site_occupancy
_atom_site_symmetry_multiplicity
_atom_site_calc_flag
_atom_site_refinement_flags
Pr1 Pr 0.44837(13) 0.73953(4) 0.0244(3) 0.0131(2) Uani 1 1 d .
C1 C 0.6205(4) 0.8406(10) 0.0049(12) 0.0153(17) Uani 1 1 d .
C2 C 0.6013(4) 0.9740(9) -0.0153(12) 0.0142(17) Uani 1 1 d .
C3 C 0.6536(4) 1.0709(9) 0.0577(12) 0.0134(16) Uani 1 1 d .
H3 H 0.6415 1.1640 0.0368 0.016 Uiso 1 1 calc R
C4 C 0.7213(4) 1.0355(9) 0.1580(13) 0.0169(18) Uani 1 1 d .
H4 H 0.7560 1.1027 0.2158 0.020 Uiso 1 1 calc R
C5 C 0.7391(4) 0.9016(9) 0.1752(11) 0.0141(17) Uani 1 1 d .
C6 C 0.6898(5) 0.8031(11) 0.0995(15) 0.0209(19) Uani 1 1 d .
H6 H 0.7031 0.7104 0.1118 0.025 Uiso 1 1 calc R
C7 C 0.5899(4) 0.6234(9) -0.1394(14) 0.0189(19) Uani 1 1 d .
H7A H 0.6193 0.5690 -0.0234 0.023 Uiso 1 1 calc R
H7B H 0.6183 0.6414 -0.2359 0.023 Uiso 1 1 calc R
C8 C 0.5222(5) 0.5484(10) -0.2470(14) 0.021(2) Uani 1 1 d .
C9 C 0.5276(4) 1.0222(10) -0.1231(12) 0.0148(18) Uani 1 1 d .
C10 C 0.8131(5) 0.8568(10) 0.2807(13) 0.021(2) Uani 1 1 d .
O1 O 0.5690(6) 0.7478(5) -0.0661(18) 0.020(2) Uani 1 1 d .
O2 O 0.5297(4) 0.4390(8) -0.3179(11) 0.0262(16) Uani 1 1 d .
O3 O 0.4658(3) 0.6093(8) -0.2603(10) 0.0268(17) Uani 1 1 d .
O4 O 0.4767(3) 0.9419(7) -0.1346(10) 0.0212(14) Uani 1 1 d .
O5 O 0.5208(3) 1.1355(6) -0.1943(9) 0.0174(13) Uani 1 1 d .
O6 O 0.8509(3) 0.9331(7) 0.4170(9) 0.0182(15) Uani 1 1 d .
O7 O 0.8342(6) 0.7475(5) 0.2427(19) 0.022(2) Uani 1 1 d U
O8 O 0.4057(4) 0.6719(8) 0.3206(9) 0.0265(16) Uani 1 1 d .
H8A H 0.4252 0.7043 0.4418 0.032 Uiso 1 1 d R
H8B H 0.3810 0.5984 0.3167 0.032 Uiso 1 1 d R
O9 O 0.3706(3) 0.9203(7) 0.0960(11) 0.0253(15) Uani 1 1 d .
H9A H 0.3833 0.9660 0.2120 0.030 Uiso 1 1 d R
H9B H 0.3488 0.9787 0.0044 0.030 Uiso 1 1 d R
O10 O 0.7832(4) 0.6098(10) 0.8627(12) 0.047(2) Uani 1 1 d .

loop_
_atom_site_aniso_label
_atom_site_aniso_U_11
_atom_site_aniso_U_22
_atom_site_aniso_U_33
_atom_site_aniso_U_23
_atom_site_aniso_U_13
_atom_site_aniso_U_12
Pr1 0.0086(3) 0.0122(3) 0.0159(3) 0.0003(5) -0.0007(2) -0.0008(5)
C1 0.013(4) 0.016(5) 0.015(3) 0.001(4) 0.001(3) -0.004(3)
C2 0.012(4) 0.017(5) 0.014(4) 0.007(4) 0.004(3) 0.007(3)
C3 0.015(4) 0.011(5) 0.015(3) 0.000(3) 0.004(3) 0.000(3)
C4 0.012(4) 0.016(5) 0.022(4) -0.004(4) 0.004(3) -0.007(3)
C5 0.006(3) 0.020(5) 0.013(4) 0.001(3) -0.002(3) -0.001(3)
C6 0.015(4) 0.018(6) 0.027(5) 0.003(5) 0.002(4) 0.010(4)
C7 0.014(4) 0.011(5) 0.029(5) -0.008(4) 0.002(3) 0.002(3)
C8 0.024(5) 0.017(5) 0.020(4) -0.008(4) 0.004(4) -0.005(4)
C9 0.012(4) 0.016(5) 0.013(4) -0.001(4) -0.002(3) 0.001(4)
C10 0.020(4) 0.017(5) 0.026(5) 0.009(4) 0.008(4) 0.010(4)
O1 0.006(5) 0.025(6) 0.028(6) -0.002(2) 0.007(5) -0.003(2)
O2 0.026(3) 0.018(4) 0.035(4) -0.011(4) 0.009(3) -0.010(3)
O3 0.015(3) 0.037(5) 0.026(3) -0.014(3) 0.002(3) 0.001(3)
O4 0.011(3) 0.019(4) 0.029(4) 0.009(3) -0.002(2) 0.003(3)
O5 0.015(3) 0.010(4) 0.023(3) 0.009(3) 0.000(2) 0.003(2)
O6 0.011(3) 0.013(4) 0.024(3) -0.006(3) -0.005(2) 0.000(3)
O7 0.017(4) 0.020(4) 0.024(4) 0.005(2) -0.003(3) 0.002(2)
O8 0.033(4) 0.023(5) 0.023(3) 0.007(3) 0.007(3) -0.004(3)
O9 0.020(3) 0.027(4) 0.027(3) -0.003(3) 0.004(2) 0.002(3)
O10 0.039(4) 0.052(6) 0.047(4) -0.002(4) 0.011(3) 0.009(4)

loop_
_atom_type_symbol
_atom_type_description
_atom_type_scat_dispersion_real
_atom_type_scat_dispersion_imag
_atom_type_scat_source
C C 0.0033 0.0016 'International Tables Vol C Tables 4.2.6.8 and 6.1.1.4'
H H 0.0000 0.0000 'International Tables Vol C Tables 4.2.6.8 and 6.1.1.4'
O O 0.0106 0.0060 'International Tables Vol C Tables 4.2.6.8 and 6.1.1.4'
Pr Pr -0.2180 2.8214 'International Tables Vol C Tables 4.2.6.8 and 6.1.1.4'

loop_
_geom_angle_atom_site_label_1
_geom_angle_atom_site_label_2
_geom_angle_atom_site_label_3
_geom_angle
_geom_angle_site_symmetry_1
_geom_angle_site_symmetry_3
O5 Pr1 O2 81.8(3) 2_575 2_565
O5 Pr1 O4 76.7(2) 2_575 .
O2 Pr1 O4 126.9(3) 2_565 .
O5 Pr1 O3 137.0(3) 2_575 .
O2 Pr1 O3 75.0(3) 2_565 .
O4 Pr1 O3 88.8(3) . .
O5 Pr1 O9 74.0(2) 2_575 .
O2 Pr1 O9 143.3(3) 2_565 .
O4 Pr1 O9 73.9(2) . .
O3 Pr1 O9 140.5(3) . .
O5 Pr1 O8 75.3(2) 2_575 .
O2 Pr1 O8 76.9(3) 2_565 .
O4 Pr1 O8 139.5(3) . .
O3 Pr1 O8 131.4(3) . .
O9 Pr1 O8 70.6(3) . .
O5 Pr1 O7 142.0(2) 2_575 4_464
O2 Pr1 O7 135.2(2) 2_565 4_464
O4 Pr1 O7 83.2(3) . 4_464
O3 Pr1 O7 73.3(3) . 4_464
O9 Pr1 O7 69.6(3) . 4_464
O8 Pr1 O7 101.8(3) . 4_464
O5 Pr1 O6 144.8(3) 2_575 4_464
O2 Pr1 O6 88.85(19) 2_565 4_464
O4 Pr1 O6 133.4(3) . 4_464
O3 Pr1 O6 71.1(2) . 4_464
O9 Pr1 O6 95.2(3) . 4_464
O8 Pr1 O6 69.5(2) . 4_464
O7 Pr1 O6 51.2(2) 4_464 4_464
O5 Pr1 O1 78.7(3) 2_575 .
O2 Pr1 O1 66.6(3) 2_565 .
O4 Pr1 O1 61.8(2) . .
O3 Pr1 O1 58.9(3) . .
O9 Pr1 O1 132.1(2) . .
O8 Pr1 O1 137.6(3) . .
O7 Pr1 O1 119.1(4) 4_464 .
O6 Pr1 O1 128.1(2) 4_464 .
O5 Pr1 C10 151.8(3) 2_575 4_464
O2 Pr1 C10 113.4(3) 2_565 4_464
O4 Pr1 C10 108.0(3) . 4_464
O3 Pr1 C10 71.2(2) . 4_464
O9 Pr1 C10 80.7(3) . 4_464
O8 Pr1 C10 84.9(3) . 4_464
O7 Pr1 C10 25.1(3) 4_464 4_464
O6 Pr1 C10 26.1(2) 4_464 4_464
O1 Pr1 C10 128.6(3) . 4_464
O1 C1 C2 117.9(8) . .
O1 C1 C6 121.3(9) . .
C2 C1 C6 120.8(9) . .
C1 C2 C3 118.7(8) . .
C1 C2 C9 123.7(8) . .
C3 C2 C9 117.5(8) . .
C4 C3 C2 121.1(8) . .
C4 C3 H3 119.4 . .
C2 C3 H3 119.4 . .
C3 C4 C5 119.0(7) . .
C3 C4 H4 120.5 . .
C5 C4 H4 120.5 . .
C6 C5 C4 121.7(8) . .
C6 C5 C10 117.0(9) . .
C4 C5 C10 121.3(8) . .
C5 C6 C1 118.7(9) . .
C5 C6 H6 120.7 . .
C1 C6 H6 120.7 . .
O1 C7 C8 107.1(8) . .
O1 C7 H7A 110.3 . .
C8 C7 H7A 110.3 . .
O1 C7 H7B 110.3 . .
C8 C7 H7B 110.3 . .
H7A C7 H7B 108.5 . .
O2 C8 O3 127.9(9) . .
O2 C8 C7 116.3(8) . .
O3 C8 C7 115.8(8) . .
O5 C9 O4 124.4(8) . .
O5 C9 C2 118.1(8) . .
O4 C9 C2 117.6(8) . .
O7 C10 O6 122.0(10) . .
O7 C10 C5 120.4(10) . .
O6 C10 C5 117.4(8) . .
O7 C10 Pr1 60.7(7) . 4_565
O6 C10 Pr1 61.4(5) . 4_565
C5 C10 Pr1 172.8(6) . 4_565
C1 O1 C7 117.0(10) . .
C1 O1 Pr1 124.8(7) . .
C7 O1 Pr1 115.0(6) . .
C8 O2 Pr1 133.8(6) . 2_564
C8 O3 Pr1 121.7(6) . .
C9 O4 Pr1 140.7(5) . .
C9 O5 Pr1 140.7(5) . 2_574
C10 O6 Pr1 92.4(6) . 4_565
C10 O7 Pr1 94.2(7) . 4_565
Pr1 O8 H8A 121.1 . .
Pr1 O8 H8B 120.9 . .
H8A O8 H8B 115.3 . .
Pr1 O9 H9A 121.0 . .
Pr1 O9 H9B 122.7 . .
H9A O9 H9B 104.8 . .

loop_
_geom_bond_atom_site_label_1
_geom_bond_atom_site_label_2
_geom_bond_distance
_geom_bond_site_symmetry_2
Pr1 O5 2.324(6) 2_575
Pr1 O2 2.359(7) 2_565
Pr1 O4 2.362(7) .
Pr1 O3 2.379(7) .
Pr1 O9 2.430(7) .
Pr1 O8 2.432(7) .
Pr1 O7 2.438(11) 4_464
Pr1 O6 2.451(7) 4_464
Pr1 O1 2.548(11) .
Pr1 C10 2.788(9) 4_464
C1 O1 1.314(13) .
C1 C2 1.337(12) .
C1 C6 1.343(12) .
C2 C3 1.355(12) .
C2 C9 1.461(10) .
C3 C4 1.319(11) .
C3 H3 0.9300 .
C4 C5 1.337(12) .
C4 H4 0.9300 .
C5 C6 1.333(13) .
C5 C10 1.453(10) .
C6 H6 0.9300 .
C7 O1 1.399(11) .
C7 C8 1.476(11) .
C7 H7A 0.9700 .
C7 H7B 0.9700 .
C8 O2 1.184(11) .
C8 O3 1.210(10) .
C9 O5 1.187(11) .
C9 O4 1.231(11) .
C10 O7 1.185(12) .
C10 O6 1.230(11) .
C10 Pr1 2.788(9) 4_565
O2 Pr1 2.359(7) 2_564
O5 Pr1 2.324(6) 2_574
O6 Pr1 2.451(7) 4_565
O7 Pr1 2.438(11) 4_565
O8 H8A 0.8457 .
O8 H8B 0.8503 .
O9 H9A 0.8626 .
O9 H9B 0.8482 .

loop_
_geom_torsion_atom_site_label_1
_geom_torsion_atom_site_label_2
_geom_torsion_atom_site_label_3
_geom_torsion_atom_site_label_4
_geom_torsion
_geom_torsion_site_symmetry_1
_geom_torsion_site_symmetry_4
O1 C1 C2 C3 179.8(9) . .
C6 C1 C2 C3 1.4(12) . .
O1 C1 C2 C9 -3.9(13) . .
C6 C1 C2 C9 177.6(8) . .
C1 C2 C3 C4 -4.0(12) . .
C9 C2 C3 C4 179.5(7) . .
C2 C3 C4 C5 4.3(11) . .
C3 C4 C5 C6 -2.1(12) . .
C3 C4 C5 C10 178.9(8) . .
C4 C5 C6 C1 -0.4(14) . .
C10 C5 C6 C1 178.6(7) . .
O1 C1 C6 C5 -177.6(9) . .
C2 C1 C6 C5 0.8(14) . .
O1 C7 C8 O2 -179.3(9) . .
O1 C7 C8 O3 4.0(12) . .
C1 C2 C9 O5 -155.1(8) . .
C3 C2 C9 O5 21.3(12) . .
C1 C2 C9 O4 24.6(12) . .
C3 C2 C9 O4 -159.1(8) . .
C6 C5 C10 O7 23.9(14) . .
C4 C5 C10 O7 -157.0(10) . .
C6 C5 C10 O6 -152.2(8) . .
C4 C5 C10 O6 26.8(11) . .
C6 C5 C10 Pr1 -73(6) . 4_565
C4 C5 C10 Pr1 106(5) . 4_565
C2 C1 O1 C7 149.7(9) . .
C6 C1 O1 C7 -31.9(15) . .
C2 C1 O1 Pr1 -51.4(12) . .
C6 C1 O1 Pr1 127.0(8) . .
C8 C7 O1 C1 -169.3(9) . .
C8 C7 O1 Pr1 29.7(10) . .
O5 Pr1 O1 C1 -22.4(8) 2_575 .
O2 Pr1 O1 C1 -108.3(9) 2_565 .
O4 Pr1 O1 C1 58.4(8) . .
O3 Pr1 O1 C1 165.6(10) . .
O9 Pr1 O1 C1 33.5(10) . .
O8 Pr1 O1 C1 -75.4(9) . .
O7 Pr1 O1 C1 121.5(8) 4_464 .
O6 Pr1 O1 C1 -176.8(8) 4_464 .
C10 Pr1 O1 C1 149.7(8) 4_464 .
O5 Pr1 O1 C7 136.9(8) 2_575 .
O2 Pr1 O1 C7 51.0(7) 2_565 .
O4 Pr1 O1 C7 -142.3(9) . .
O3 Pr1 O1 C7 -35.1(7) . .
O9 Pr1 O1 C7 -167.2(7) . .
O8 Pr1 O1 C7 83.9(9) . .
O7 Pr1 O1 C7 -79.2(8) 4_464 .
O6 Pr1 O1 C7 -17.5(9) 4_464 .
C10 Pr1 O1 C7 -51.0(9) 4_464 .
O3 C8 O2 Pr1 -10.6(17) . 2_564
C7 C8 O2 Pr1 173.2(6) . 2_564
O2 C8 O3 Pr1 142.0(9) . .
C7 C8 O3 Pr1 -41.7(11) . .
O5 Pr1 O3 C8 30.1(9) 2_575 .
O2 Pr1 O3 C8 -29.8(7) 2_565 .
O4 Pr1 O3 C8 99.0(7) . .
O9 Pr1 O3 C8 161.6(7) . .
O8 Pr1 O3 C8 -86.6(8) . .
O7 Pr1 O3 C8 -177.7(8) 4_464 .
O6 Pr1 O3 C8 -123.8(8) 4_464 .
O1 Pr1 O3 C8 41.6(7) . .
C10 Pr1 O3 C8 -151.5(8) 4_464 .
O5 C9 O4 Pr1 -161.5(6) . .
C2 C9 O4 Pr1 18.9(14) . .
O5 Pr1 O4 C9 39.0(10) 2_575 .
O2 Pr1 O4 C9 -29.9(11) 2_565 .
O3 Pr1 O4 C9 -100.1(10) . .
O9 Pr1 O4 C9 115.9(10) . .
O8 Pr1 O4 C9 86.4(11) . .
O7 Pr1 O4 C9 -173.4(10) 4_464 .
O6 Pr1 O4 C9 -162.3(9) 4_464 .
O1 Pr1 O4 C9 -45.1(10) . .
C10 Pr1 O4 C9 -169.8(10) 4_464 .
O4 C9 O5 Pr1 -33.3(16) . 2_574
C2 C9 O5 Pr1 146.3(6) . 2_574
O7 C10 O6 Pr1 -4.2(11) . 4_565
C5 C10 O6 Pr1 171.9(6) . 4_565
O6 C10 O7 Pr1 4.2(11) . 4_565
C5 C10 O7 Pr1 -171.8(7) . 4_565
